data_4311190
loop_
_publ_author_name
'Kenneth Bendix Jensen'
'Edel Johansen'
'Frank Bartnik Larsen'
'Christine J. McKenzie'

_publ_contact_author_address
;
      Department of Chemistry 
      University of Southern Denmark
      Odense Campus
      Campusvej 55
      DK-5230 Odense M
      Denmark              
;
_publ_contact_author_email chk@chem.sdu.dk
_publ_contact_author_fax '+45 6615 8780'
_publ_contact_author_name 'Christine J. McKenzie'
_publ_contact_author_phone '+45 6550 2518'
_publ_section_title
;
 Mixed Carboxylate-Bridged Dimanganese(II/III) Compounds Prepared by an
 O~2~-dependent oxidative cleavage of ketones
;
_journal_name_full 'Inorganic Chemistry'
_journal_page_first 3801
_journal_page_last 3803
_journal_paper_doi 10.1021/ic0498135
_journal_volume 43
_journal_year 2004
_chemical_absolute_configuration unk
_chemical_formula_moiety 'C36 H43 Cl Mn2 N6 O7, 2(Cl O4), H2 O'
_chemical_formula_sum 'C36 H45 Cl3 Mn2 N6 O16'
_chemical_formula_weight 1034.01
_chemical_name_systematic
;
 ?
;
_space_group_IT_number 19
_symmetry_cell_setting orthorhombic
_symmetry_space_group_name_Hall 'P 2ac 2ab'
_symmetry_space_group_name_H-M 'P 21 21 21'
_atom_sites_solution_hydrogens geom
_atom_sites_solution_primary direct
_atom_sites_solution_secondary difmap
_audit_creation_method SHELXL-97
_cell_angle_alpha 90.00
_cell_angle_beta 90.00
_cell_angle_gamma 90.00
_cell_formula_units_Z 4
_cell_length_a 10.2237(2)
_cell_length_b 19.7900(4)
_cell_length_c 21.1923(4)
_cell_measurement_temperature 120(2)
_cell_volume 4287.77(15)
_computing_cell_refinement 'SMART (Siemens, 1995)'
_computing_data_collection 'SMART (Siemens, 1995)'
_computing_data_reduction 'SAINT (Siemens, 1995)'
_computing_molecular_graphics 'X-Seed (L. J. Barbour, 1999)'
_computing_publication_material 'SHELX-97 (Sheldrick, 1997)'
_computing_structure_refinement 'SHELX-97 (Sheldrick, 1997)'
_computing_structure_solution 'SHELX-97 (sheldrick, 1997)'
_diffrn_ambient_temperature 120(2)
_diffrn_measured_fraction_theta_full 0.995
_diffrn_measured_fraction_theta_max 0.995
_diffrn_measurement_device_type 'Siemens SMART CCD Diffractometer'
_diffrn_measurement_method
;
\w rotation scans with narrow frames
;
_diffrn_radiation_monochromator graphite
_diffrn_radiation_source 'fine-focus sealed tube'
_diffrn_radiation_type MoK\a
_diffrn_radiation_wavelength 0.71073
_diffrn_reflns_av_R_equivalents 0.0516
_diffrn_reflns_av_sigmaI/netI 0.0192
_diffrn_reflns_limit_h_max 11
_diffrn_reflns_limit_h_min -11
_diffrn_reflns_limit_k_max 22
_diffrn_reflns_limit_k_min -20
_diffrn_reflns_limit_l_max 23
_diffrn_reflns_limit_l_min -23
_diffrn_reflns_number 55166
_diffrn_reflns_theta_full 23.42
_diffrn_reflns_theta_max 23.42
_diffrn_reflns_theta_min 2.77
_exptl_absorpt_coefficient_mu 0.854
_exptl_absorpt_correction_T_max 0.8478
_exptl_absorpt_correction_T_min 0.8149
_exptl_absorpt_correction_type integration
_exptl_absorpt_process_details 'XPREP 1995'
_exptl_crystal_colour Pale_Pink
_exptl_crystal_density_diffrn 1.602
_exptl_crystal_density_meas ?
_exptl_crystal_density_method .
_exptl_crystal_description block
_exptl_crystal_F_000 2128
_exptl_crystal_size_max 0.25
_exptl_crystal_size_mid 0.25
_exptl_crystal_size_min 0.20
_refine_diff_density_max 0.333
_refine_diff_density_min -0.430
_refine_diff_density_rms 0.053
_refine_ls_abs_structure_details 'Flack H D (1983), Acta Cryst. A39, 876-881'
_refine_ls_abs_structure_Flack -0.023(15)
_refine_ls_extinction_method none
_refine_ls_goodness_of_fit_ref 1.107
_refine_ls_hydrogen_treatment mixed
_refine_ls_matrix_type full
_refine_ls_number_parameters 609
_refine_ls_number_reflns 6259
_refine_ls_number_restraints 0
_refine_ls_restrained_S_all 1.107
_refine_ls_R_factor_all 0.0336
_refine_ls_R_factor_gt 0.0316
_refine_ls_shift/su_max 0.042
_refine_ls_shift/su_mean 0.002
_refine_ls_structure_factor_coef Fsqd
_refine_ls_weighting_details 'calc w=1/[\s^2^(Fo^2^)+(0.0818P)^2^+9.8034P] where P=(Fo^2^+2Fc^2^)/3'
_refine_ls_weighting_scheme calc
_refine_ls_wR_factor_gt 0.0774
_refine_ls_wR_factor_ref 0.0794
_reflns_number_gt 6017
_reflns_number_total 6259
_reflns_threshold_expression I>2\s(I)
_cod_data_source_file ic0498135si20040213_062947.cif
_cod_data_source_block mn2bpbp
_cod_original_cell_volume 4287.78(15)
_cod_database_code 4311190

loop_
_symmetry_equiv_pos_as_xyz
'x, y, z'
'-x+1/2, -y, z+1/2'
'x+1/2, -y+1/2, -z'
'-x, y+1/2, -z+1/2'

loop_
_atom_site_label
_atom_site_type_symbol
_atom_site_fract_x
_atom_site_fract_y
_atom_site_fract_z
_atom_site_U_iso_or_equiv
_atom_site_adp_type
_atom_site_occupancy
_atom_site_symmetry_multiplicity
_atom_site_calc_flag
_atom_site_refinement_flags
_atom_site_disorder_assembly
_atom_site_disorder_group
Mn1 Mn 0.90331(5) 0.42765(2) 0.11857(2) 0.02531(13) Uani 1 1 d . . .
Mn2 Mn 0.88938(5) 0.39168(2) -0.05764(2) 0.02333(12) Uani 1 1 d . . .
OW1 O 0.9306(3) 0.34282(13) 0.18107(13) 0.0358(6) Uani 1 1 d . . .
OW2 O 1.0949(2) 0.37799(13) -0.05167(12) 0.0309(5) Uani 1 1 d . . .
N1 N 1.1157(3) 0.42601(14) 0.10776(12) 0.0283(6) Uani 1 1 d . . .
N2 N 0.9664(3) 0.54175(14) 0.12386(13) 0.0263(6) Uani 1 1 d . . .
N3 N 0.7515(3) 0.47545(14) 0.17591(13) 0.0283(6) Uani 1 1 d . . .
N4 N 0.6768(3) 0.40686(13) -0.08943(12) 0.0225(6) Uani 1 1 d . . .
N5 N 0.9004(3) 0.48981(13) -0.11087(12) 0.0260(6) Uani 1 1 d . . .
N6 N 0.8594(3) 0.31785(14) -0.13639(13) 0.0280(6) Uani 1 1 d . . .
O5 O 0.8426(2) 0.44583(11) 0.02527(10) 0.0248(5) Uani 1 1 d . . .
C1 C 1.1827(4) 0.36951(19) 0.09238(16) 0.0319(8) Uani 1 1 d . . .
H1 H 1.1361 0.3282 0.0881 0.038 Uiso 1 1 calc R . .
C2 C 1.3160(4) 0.3695(2) 0.08264(17) 0.0360(9) Uani 1 1 d . . .
H2 H 1.3603 0.3289 0.0721 0.043 Uiso 1 1 calc R . .
C3 C 1.3837(4) 0.4289(2) 0.08844(15) 0.0360(8) Uani 1 1 d . . .
H3 H 1.4756 0.4300 0.0821 0.043 Uiso 1 1 calc R . .
C4 C 1.3157(3) 0.4877(2) 0.10373(16) 0.0321(8) Uani 1 1 d . . .
H4 H 1.3604 0.5296 0.1072 0.039 Uiso 1 1 calc R . .
C5 C 1.1816(3) 0.48410(17) 0.11383(15) 0.0273(7) Uani 1 1 d . . .
C6 C 1.1082(3) 0.54485(17) 0.13867(16) 0.0294(7) Uani 1 1 d . . .
H6A H 1.1198 0.5475 0.1850 0.035 Uiso 1 1 calc R . .
H6B H 1.1458 0.5864 0.1200 0.035 Uiso 1 1 calc R . .
C7 C 0.8868(3) 0.57708(17) 0.17175(16) 0.0307(7) Uani 1 1 d . . .
H7A H 0.8700 0.6238 0.1573 0.037 Uiso 1 1 calc R . .
H7B H 0.9371 0.5797 0.2116 0.037 Uiso 1 1 calc R . .
C8 C 0.7575(3) 0.54269(19) 0.18461(15) 0.0316(8) Uani 1 1 d . . .
C9 C 0.6521(4) 0.5783(2) 0.20966(16) 0.0355(8) Uani 1 1 d . . .
H9 H 0.6562 0.6261 0.2134 0.043 Uiso 1 1 calc R . .
C10 C 0.5426(4) 0.5442(2) 0.22885(19) 0.0439(10) Uani 1 1 d . . .
H10 H 0.4708 0.5679 0.2466 0.053 Uiso 1 1 calc R . .
C11 C 0.5379(3) 0.4745(2) 0.22204(18) 0.0393(9) Uani 1 1 d . . .
H11 H 0.4636 0.4496 0.2357 0.047 Uiso 1 1 calc R . .
C12 C 0.6427(3) 0.44234(19) 0.19523(15) 0.0331(8) Uani 1 1 d . . .
H12 H 0.6390 0.3947 0.1899 0.040 Uiso 1 1 calc R . .
C13 C 0.9452(3) 0.57124(17) 0.05996(16) 0.0275(7) Uani 1 1 d . . .
H13A H 1.0039 0.5485 0.0295 0.033 Uiso 1 1 calc R . .
H13B H 0.9688 0.6197 0.0609 0.033 Uiso 1 1 calc R . .
C14 C 0.8054(3) 0.56417(17) 0.03761(15) 0.0258(7) Uani 1 1 d . . .
C15 C 0.7220(4) 0.61947(17) 0.03273(16) 0.0318(8) Uani 1 1 d . . .
H15 H 0.7529 0.6626 0.0456 0.038 Uiso 1 1 calc R . .
C16 C 0.5950(4) 0.61394(17) 0.00973(15) 0.0305(8) Uani 1 1 d . . .
C17 C 0.5557(3) 0.54994(17) -0.01088(15) 0.0276(8) Uani 1 1 d . . .
H17 H 0.4702 0.5446 -0.0277 0.033 Uiso 1 1 calc R . .
C18 C 0.6373(3) 0.49363(16) -0.00764(15) 0.0246(7) Uani 1 1 d . . .
C19 C 0.7620(3) 0.49994(17) 0.01918(15) 0.0247(7) Uani 1 1 d . . .
C20 C 0.5939(3) 0.42685(16) -0.03490(14) 0.0244(7) Uani 1 1 d . . .
H20A H 0.5990 0.3916 -0.0019 0.029 Uiso 1 1 calc R . .
H20B H 0.5017 0.4304 -0.0487 0.029 Uiso 1 1 calc R . .
C21 C 0.6775(3) 0.45999(17) -0.13882(16) 0.0255(7) Uani 1 1 d . . .
H21A H 0.5913 0.4828 -0.1389 0.031 Uiso 1 1 calc R . .
H21B H 0.6890 0.4382 -0.1805 0.031 Uiso 1 1 calc R . .
C22 C 0.7828(3) 0.51266(17) -0.13053(15) 0.0270(8) Uani 1 1 d . . .
C23 C 0.7623(3) 0.57982(17) -0.14606(15) 0.0287(8) Uani 1 1 d . . .
H23 H 0.6786 0.5948 -0.1596 0.034 Uiso 1 1 calc R . .
C24 C 0.8654(4) 0.62464(17) -0.14160(16) 0.0325(8) Uani 1 1 d . . .
H24 H 0.8531 0.6709 -0.1518 0.039 Uiso 1 1 calc R . .
C25 C 0.9865(4) 0.60172(17) -0.12211(17) 0.0335(8) Uani 1 1 d . . .
H25 H 1.0587 0.6318 -0.1191 0.040 Uiso 1 1 calc R . .
C26 C 1.0004(3) 0.53409(17) -0.10704(16) 0.0288(8) Uani 1 1 d . . .
H26 H 1.0835 0.5182 -0.0935 0.035 Uiso 1 1 calc R . .
C27 C 0.6305(3) 0.34260(16) -0.11646(16) 0.0263(7) Uani 1 1 d . . .
H27A H 0.5524 0.3512 -0.1429 0.032 Uiso 1 1 calc R . .
H27B H 0.6043 0.3118 -0.0819 0.032 Uiso 1 1 calc R . .
C28 C 0.7344(3) 0.30899(16) -0.15597(16) 0.0261(7) Uani 1 1 d . . .
C29 C 0.7032(4) 0.26958(17) -0.20784(16) 0.0306(8) Uani 1 1 d . . .
H29 H 0.6147 0.2648 -0.2209 0.037 Uiso 1 1 calc R . .
C30 C 0.8030(4) 0.23711(18) -0.24067(18) 0.0369(9) Uani 1 1 d . . .
H30 H 0.7838 0.2093 -0.2760 0.044 Uiso 1 1 calc R . .
C31 C 0.9308(4) 0.24605(18) -0.22085(18) 0.0363(9) Uani 1 1 d . . .
H31 H 1.0007 0.2246 -0.2426 0.044 Uiso 1 1 calc R . .
C32 C 0.9556(4) 0.28669(18) -0.16897(17) 0.0324(8) Uani 1 1 d . . .
H32 H 1.0436 0.2929 -0.1558 0.039 Uiso 1 1 calc R . .
CT1 C 0.5056(4) 0.67612(18) 0.00384(19) 0.0401(9) Uani 1 1 d . . .
CT2 C 0.5642(13) 0.7188(6) -0.0573(6) 0.049(3) Uiso 0.50 1 d P . .
HT2A H 0.6576 0.7275 -0.0510 0.073 Uiso 0.50 1 calc PR . .
HT2B H 0.5175 0.7618 -0.0613 0.073 Uiso 0.50 1 calc PR . .
HT2C H 0.5520 0.6922 -0.0959 0.073 Uiso 0.50 1 calc PR . .
CT3 C 0.5044(10) 0.7139(5) 0.0680(5) 0.047(3) Uiso 0.50 1 d P . .
HT3A H 0.5919 0.7318 0.0767 0.070 Uiso 0.50 1 calc PR . .
HT3B H 0.4790 0.6825 0.1016 0.070 Uiso 0.50 1 calc PR . .
HT3C H 0.4415 0.7512 0.0661 0.070 Uiso 0.50 1 calc PR . .
CT4 C 0.3651(10) 0.6586(5) -0.0129(5) 0.039(3) Uiso 0.50 1 d P . .
HT4A H 0.3569 0.6539 -0.0587 0.059 Uiso 0.50 1 calc PR . .
HT4B H 0.3069 0.6946 0.0019 0.059 Uiso 0.50 1 calc PR . .
HT4C H 0.3409 0.6159 0.0075 0.059 Uiso 0.50 1 calc PR . .
CT5 C 0.3593(10) 0.6544(5) 0.0076(5) 0.042(3) Uiso 0.50 1 d P . .
HT5A H 0.3430 0.6319 0.0480 0.063 Uiso 0.50 1 calc PR . .
HT5B H 0.3396 0.6232 -0.0271 0.063 Uiso 0.50 1 calc PR . .
HT5C H 0.3033 0.6944 0.0041 0.063 Uiso 0.50 1 calc PR . .
CT6 C 0.5318(9) 0.7287(5) 0.0551(4) 0.035(2) Uiso 0.50 1 d P . .
HT6A H 0.6243 0.7416 0.0542 0.053 Uiso 0.50 1 calc PR . .
HT6B H 0.5104 0.7095 0.0964 0.053 Uiso 0.50 1 calc PR . .
HT6C H 0.4775 0.7686 0.0475 0.053 Uiso 0.50 1 calc PR . .
CT7 C 0.5312(11) 0.7127(6) -0.0532(6) 0.044(3) Uiso 0.50 1 d P . .
HT7A H 0.6234 0.7262 -0.0542 0.065 Uiso 0.50 1 calc PR . .
HT7B H 0.4757 0.7530 -0.0547 0.065 Uiso 0.50 1 calc PR . .
HT7C H 0.5121 0.6838 -0.0896 0.065 Uiso 0.50 1 calc PR . .
OW3 O 0.2262(5) 0.58002(18) 0.3698(2) 0.0909(14) Uani 1 1 d . . .
HW31 H 0.1940 0.5357 0.3604 0.082(17) Uiso 1 1 d R . .
Cl1 Cl 0.78540(8) 0.27688(4) 0.05378(4) 0.02895(18) Uani 1 1 d . . .
O1 O 0.7327(3) 0.33064(12) 0.09264(11) 0.0376(6) Uani 1 1 d . . .
O2 O 0.8919(3) 0.30380(12) 0.01582(12) 0.0414(6) Uani 1 1 d . . .
O3 O 0.6829(3) 0.25360(13) 0.01239(13) 0.0448(7) Uani 1 1 d . . .
O4 O 0.8323(3) 0.22254(13) 0.09114(12) 0.0395(6) Uani 1 1 d . . .
Cl2 Cl 0.87483(9) 0.92612(4) 0.20767(4) 0.0335(2) Uani 1 1 d . . .
O6 O 0.9264(3) 0.85816(12) 0.20576(13) 0.0424(7) Uani 1 1 d . . .
O7 O 0.9706(3) 0.96925(14) 0.23690(13) 0.0473(7) Uani 1 1 d . . .
O8 O 0.7568(3) 0.92817(17) 0.24277(14) 0.0556(8) Uani 1 1 d . . .
O9 O 0.8528(4) 0.94813(15) 0.14425(13) 0.0606(9) Uani 1 1 d . . .
Cl3 Cl 0.21295(9) 0.69997(4) 0.22725(4) 0.0342(2) Uani 1 1 d . . .
O10 O 0.2537(3) 0.76040(14) 0.25994(14) 0.0486(7) Uani 1 1 d . . .
O11 O 0.2707(7) 0.7014(3) 0.1659(3) 0.0483(15) Uani 0.50 1 d P . .
O11A O 0.1314(11) 0.7171(4) 0.1733(4) 0.099(3) Uani 0.50 1 d P . .
O12 O 0.0807(5) 0.6941(3) 0.2282(4) 0.0490(15) Uani 0.50 1 d P . .
O12A O 0.1226(6) 0.6613(4) 0.2666(3) 0.0547(16) Uani 0.50 1 d P . .
O13 O 0.2738(6) 0.6437(3) 0.2609(3) 0.0470(14) Uani 0.50 1 d P . .
O13A O 0.3163(7) 0.6598(4) 0.2100(5) 0.080(3) Uani 0.50 1 d P . .
HW32 H 0.296(5) 0.582(3) 0.339(2) 0.050 Uiso 1 1 d . . .
HW11 H 0.969(4) 0.352(2) 0.217(2) 0.050 Uiso 1 1 d . . .
HW12 H 0.874(5) 0.316(2) 0.188(2) 0.050 Uiso 1 1 d . . .
HW21 H 1.155(4) 0.396(2) -0.081(2) 0.050 Uiso 1 1 d . . .
HW22 H 1.114(5) 0.341(2) -0.041(2) 0.050 Uiso 1 1 d . . .

loop_
_atom_site_aniso_label
_atom_site_aniso_U_11
_atom_site_aniso_U_22
_atom_site_aniso_U_33
_atom_site_aniso_U_23
_atom_site_aniso_U_13
_atom_site_aniso_U_12
Mn1 0.0260(3) 0.0250(3) 0.0249(2) 0.0005(2) 0.0013(2) -0.0014(2)
Mn2 0.0246(3) 0.0197(2) 0.0257(2) -0.0012(2) -0.0002(2) 0.0008(2)
OW1 0.0367(15) 0.0292(14) 0.0416(15) 0.0060(12) -0.0053(12) -0.0077(11)
OW2 0.0285(13) 0.0283(13) 0.0360(13) 0.0036(11) 0.0003(11) 0.0034(11)
N1 0.0295(15) 0.0317(15) 0.0238(13) -0.0003(12) -0.0021(12) 0.0002(14)
N2 0.0263(15) 0.0276(14) 0.0249(14) -0.0023(12) 0.0014(12) -0.0028(12)
N3 0.0275(15) 0.0344(17) 0.0231(14) -0.0025(12) 0.0009(12) -0.0028(13)
N4 0.0223(14) 0.0213(14) 0.0239(14) -0.0013(11) 0.0001(11) -0.0031(11)
N5 0.0275(15) 0.0263(14) 0.0242(14) 0.0026(11) 0.0030(12) 0.0010(12)
N6 0.0281(16) 0.0256(15) 0.0304(15) -0.0018(12) 0.0024(12) 0.0006(12)
O5 0.0262(12) 0.0203(12) 0.0279(11) 0.0013(9) -0.0014(10) 0.0029(9)
C1 0.035(2) 0.0299(19) 0.0309(19) -0.0005(15) -0.0030(16) 0.0025(16)
C2 0.030(2) 0.045(2) 0.0323(19) -0.0054(17) 0.0009(16) 0.0091(17)
C3 0.0257(18) 0.056(2) 0.0261(17) -0.0012(17) 0.0019(15) 0.004(2)
C4 0.0275(19) 0.041(2) 0.0277(18) 0.0030(16) 0.0003(15) -0.0075(16)
C5 0.0291(18) 0.0321(19) 0.0208(16) 0.0011(15) -0.0028(14) -0.0030(15)
C6 0.0290(18) 0.0293(17) 0.0297(17) -0.0037(14) -0.0058(15) -0.0031(15)
C7 0.0347(18) 0.0281(17) 0.0293(17) -0.0092(15) -0.0023(16) 0.0033(17)
C8 0.034(2) 0.040(2) 0.0210(17) -0.0055(15) -0.0089(15) 0.0048(17)
C9 0.038(2) 0.039(2) 0.0299(19) -0.0073(16) -0.0014(16) 0.0079(18)
C10 0.034(2) 0.063(3) 0.035(2) -0.012(2) -0.0059(17) 0.011(2)
C11 0.0224(19) 0.063(3) 0.033(2) -0.0031(19) 0.0005(15) -0.0017(18)
C12 0.035(2) 0.042(2) 0.0232(16) 0.0004(15) -0.0044(15) -0.0043(16)
C13 0.0366(18) 0.0201(15) 0.0259(17) 0.0018(15) -0.0013(15) -0.0059(15)
C14 0.0292(18) 0.0243(18) 0.0241(17) 0.0003(14) 0.0016(14) 0.0001(15)
C15 0.043(2) 0.0214(18) 0.0313(18) -0.0023(14) 0.0014(16) -0.0012(16)
C16 0.038(2) 0.0253(18) 0.0281(17) -0.0011(14) 0.0011(16) 0.0027(16)
C17 0.0233(17) 0.0314(19) 0.0280(18) 0.0015(15) 0.0014(14) 0.0074(14)
C18 0.0259(17) 0.0254(17) 0.0227(16) -0.0019(13) 0.0024(14) 0.0019(14)
C19 0.0282(18) 0.0229(17) 0.0230(16) 0.0004(13) 0.0044(14) 0.0022(14)
C20 0.0197(16) 0.0270(16) 0.0265(16) -0.0010(14) 0.0033(13) 0.0012(15)
C21 0.0247(17) 0.0243(17) 0.0273(17) 0.0038(14) -0.0038(14) 0.0008(14)
C22 0.0307(19) 0.0293(18) 0.0210(17) 0.0023(14) 0.0022(14) 0.0038(15)
C23 0.0341(19) 0.0254(18) 0.0267(17) 0.0017(14) -0.0016(15) 0.0034(16)
C24 0.045(2) 0.0203(17) 0.0321(18) -0.0009(14) -0.0007(16) 0.0006(16)
C25 0.042(2) 0.0250(17) 0.0332(19) 0.0009(15) 0.0037(17) -0.0081(16)
C26 0.0271(18) 0.0282(18) 0.0310(18) -0.0004(14) 0.0009(15) -0.0038(15)
C27 0.0231(17) 0.0276(17) 0.0282(16) 0.0001(14) -0.0009(14) -0.0024(14)
C28 0.0278(18) 0.0206(17) 0.0299(18) -0.0020(13) 0.0011(15) -0.0013(14)
C29 0.0308(18) 0.0281(18) 0.0328(19) -0.0048(15) 0.0002(15) -0.0074(15)
C30 0.044(2) 0.0271(19) 0.039(2) -0.0090(16) 0.0028(18) -0.0054(17)
C31 0.039(2) 0.0304(19) 0.039(2) -0.0123(17) 0.0052(17) -0.0004(16)
C32 0.0290(18) 0.0295(19) 0.039(2) 0.0008(16) 0.0016(16) 0.0047(15)
CT1 0.043(2) 0.0305(19) 0.046(2) -0.0112(18) -0.0076(19) 0.0141(18)
OW3 0.117(3) 0.0394(18) 0.116(3) -0.010(2) -0.077(3) -0.007(2)
Cl1 0.0346(4) 0.0233(4) 0.0290(4) 0.0028(3) -0.0018(4) -0.0036(3)
O1 0.0485(16) 0.0339(14) 0.0303(13) -0.0036(11) 0.0057(12) 0.0042(12)
O2 0.0466(15) 0.0270(13) 0.0506(16) 0.0117(11) 0.0140(14) 0.0030(12)
O3 0.0549(17) 0.0349(14) 0.0446(17) 0.0048(13) -0.0203(13) -0.0115(13)
O4 0.0416(15) 0.0303(13) 0.0464(15) 0.0146(12) -0.0057(12) -0.0024(12)
Cl2 0.0349(5) 0.0298(4) 0.0359(4) 0.0022(4) 0.0055(4) 0.0033(4)
O6 0.0479(17) 0.0296(13) 0.0497(16) -0.0017(12) -0.0025(13) 0.0098(12)
O7 0.0514(17) 0.0376(15) 0.0530(18) -0.0073(13) 0.0141(14) -0.0161(13)
O8 0.0299(14) 0.074(2) 0.0628(19) -0.0071(17) 0.0144(14) 0.0044(15)
O9 0.093(3) 0.0506(18) 0.0381(15) 0.0071(14) -0.0042(16) 0.0183(17)
Cl3 0.0374(5) 0.0298(4) 0.0354(5) -0.0038(4) 0.0028(4) 0.0003(4)
O10 0.0408(16) 0.0402(16) 0.0649(19) -0.0221(14) 0.0075(14) -0.0053(13)
O11 0.075(4) 0.039(3) 0.031(3) -0.007(2) 0.020(3) -0.006(3)
O11A 0.138(8) 0.082(5) 0.076(5) 0.021(5) -0.058(6) 0.001(6)
O12 0.026(3) 0.043(3) 0.078(5) -0.012(3) -0.006(3) 0.002(2)
O12A 0.047(4) 0.072(4) 0.046(3) 0.001(3) 0.011(3) -0.024(3)
O13 0.054(4) 0.034(3) 0.053(4) 0.009(3) 0.003(3) 0.018(3)
O13A 0.045(4) 0.066(5) 0.130(8) -0.045(5) 0.025(5) 0.003(3)

loop_
_atom_type_symbol
_atom_type_description
_atom_type_scat_dispersion_real
_atom_type_scat_dispersion_imag
_atom_type_scat_source
C C 0.0033 0.0016 'International Tables Vol C Tables 4.2.6.8 and 6.1.1.4'
H H 0.0000 0.0000 'International Tables Vol C Tables 4.2.6.8 and 6.1.1.4'
Cl Cl 0.1484 0.1585 'International Tables Vol C Tables 4.2.6.8 and 6.1.1.4'
N N 0.0061 0.0033 'International Tables Vol C Tables 4.2.6.8 and 6.1.1.4'
O O 0.0106 0.0060 'International Tables Vol C Tables 4.2.6.8 and 6.1.1.4'
Mn Mn 0.3368 0.7283 'International Tables Vol C Tables 4.2.6.8 and 6.1.1.4'

loop_
_geom_angle_atom_site_label_1
_geom_angle_atom_site_label_2
_geom_angle_atom_site_label_3
_geom_angle
_geom_angle_site_symmetry_1
_geom_angle_site_symmetry_3
_geom_angle_publ_flag
O5 Mn1 OW1 138.47(10) . . ?
O5 Mn1 N1 101.38(9) . . ?
OW1 Mn1 N1 85.65(11) . . ?
O5 Mn1 N3 103.83(9) . . ?
OW1 Mn1 N3 95.01(11) . . ?
N1 Mn1 N3 140.42(11) . . ?
O5 Mn1 N2 87.79(9) . . ?
OW1 Mn1 N2 133.08(10) . . ?
N1 Mn1 N2 75.32(10) . . ?
N3 Mn1 N2 75.68(10) . . ?
O5 Mn1 O1 74.63(8) . . ?
OW1 Mn1 O1 69.43(9) . . ?
N1 Mn1 O1 128.43(10) . . ?
N3 Mn1 O1 87.79(9) . . ?
N2 Mn1 O1 152.35(9) . . ?
O5 Mn2 OW2 103.84(9) . . ?
O5 Mn2 N6 156.90(10) . . ?
OW2 Mn2 N6 95.54(10) . . ?
O5 Mn2 N5 89.46(9) . . ?
OW2 Mn2 N5 95.19(10) . . ?
N6 Mn2 N5 101.33(10) . . ?
O5 Mn2 N4 87.90(9) . . ?
OW2 Mn2 N4 166.34(10) . . ?
N6 Mn2 N4 74.77(10) . . ?
N5 Mn2 N4 77.72(10) . . ?
O5 Mn2 O2 79.96(9) . . ?
OW2 Mn2 O2 81.62(10) . . ?
N6 Mn2 O2 90.71(10) . . ?
N5 Mn2 O2 167.81(10) . . ?
N4 Mn2 O2 107.68(10) . . ?
Mn1 OW1 HW11 116(3) . . ?
Mn1 OW1 HW12 123(3) . . ?
HW11 OW1 HW12 107(4) . . ?
Mn2 OW2 HW21 124(3) . . ?
Mn2 OW2 HW22 112(3) . . ?
HW21 OW2 HW22 112(4) . . ?
C5 N1 C1 118.6(3) . . ?
C5 N1 Mn1 118.6(2) . . ?
C1 N1 Mn1 122.8(2) . . ?
C7 N2 C6 111.9(3) . . ?
C7 N2 C13 111.0(3) . . ?
C6 N2 C13 108.5(3) . . ?
C7 N2 Mn1 109.7(2) . . ?
C6 N2 Mn1 108.5(2) . . ?
C13 N2 Mn1 107.03(19) . . ?
C8 N3 C12 118.4(3) . . ?
C8 N3 Mn1 118.1(2) . . ?
C12 N3 Mn1 122.8(2) . . ?
C27 N4 C21 109.8(2) . . ?
C27 N4 C20 110.4(2) . . ?
C21 N4 C20 111.2(2) . . ?
C27 N4 Mn2 107.80(19) . . ?
C21 N4 Mn2 107.19(18) . . ?
C20 N4 Mn2 110.28(18) . . ?
C26 N5 C22 118.4(3) . . ?
C26 N5 Mn2 124.7(2) . . ?
C22 N5 Mn2 113.5(2) . . ?
C32 N6 C28 118.1(3) . . ?
C32 N6 Mn2 125.4(2) . . ?
C28 N6 Mn2 116.2(2) . . ?
C19 O5 Mn1 113.79(19) . . ?
C19 O5 Mn2 117.28(19) . . ?
Mn1 O5 Mn2 128.92(10) . . ?
N1 C1 C2 122.5(4) . . ?
N1 C1 H1 118.7 . . ?
C2 C1 H1 118.7 . . ?
C3 C2 C1 119.1(4) . . ?
C3 C2 H2 120.5 . . ?
C1 C2 H2 120.5 . . ?
C2 C3 C4 119.0(3) . . ?
C2 C3 H3 120.5 . . ?
C4 C3 H3 120.5 . . ?
C5 C4 C3 119.1(3) . . ?
C5 C4 H4 120.5 . . ?
C3 C4 H4 120.5 . . ?
N1 C5 C4 121.7(3) . . ?
N1 C5 C6 117.8(3) . . ?
C4 C5 C6 120.2(3) . . ?
N2 C6 C5 112.2(3) . . ?
N2 C6 H6A 109.2 . . ?
C5 C6 H6A 109.2 . . ?
N2 C6 H6B 109.2 . . ?
C5 C6 H6B 109.2 . . ?
H6A C6 H6B 107.9 . . ?
N2 C7 C8 113.1(3) . . ?
N2 C7 H7A 109.0 . . ?
C8 C7 H7A 109.0 . . ?
N2 C7 H7B 109.0 . . ?
C8 C7 H7B 109.0 . . ?
H7A C7 H7B 107.8 . . ?
N3 C8 C9 121.2(3) . . ?
N3 C8 C7 117.4(3) . . ?
C9 C8 C7 121.2(3) . . ?
C10 C9 C8 119.7(4) . . ?
C10 C9 H9 120.1 . . ?
C8 C9 H9 120.1 . . ?
C9 C10 C11 119.2(4) . . ?
C9 C10 H10 120.4 . . ?
C11 C10 H10 120.4 . . ?
C12 C11 C10 118.5(4) . . ?
C12 C11 H11 120.7 . . ?
C10 C11 H11 120.7 . . ?
N3 C12 C11 122.9(4) . . ?
N3 C12 H12 118.5 . . ?
C11 C12 H12 118.5 . . ?
N2 C13 C14 112.7(3) . . ?
N2 C13 H13A 109.1 . . ?
C14 C13 H13A 109.1 . . ?
N2 C13 H13B 109.1 . . ?
C14 C13 H13B 109.1 . . ?
H13A C13 H13B 107.8 . . ?
C15 C14 C19 119.9(3) . . ?
C15 C14 C13 122.0(3) . . ?
C19 C14 C13 118.1(3) . . ?
C14 C15 C16 122.4(3) . . ?
C14 C15 H15 118.8 . . ?
C16 C15 H15 118.8 . . ?
C15 C16 C17 116.6(3) . . ?
C15 C16 CT1 121.3(3) . . ?
C17 C16 CT1 121.9(3) . . ?
C18 C17 C16 122.5(3) . . ?
C18 C17 H17 118.8 . . ?
C16 C17 H17 118.8 . . ?
C17 C18 C19 119.5(3) . . ?
C17 C18 C20 120.4(3) . . ?
C19 C18 C20 120.1(3) . . ?
O5 C19 C18 121.4(3) . . ?
O5 C19 C14 119.8(3) . . ?
C18 C19 C14 118.8(3) . . ?
N4 C20 C18 111.3(3) . . ?
N4 C20 H20A 109.4 . . ?
C18 C20 H20A 109.4 . . ?
N4 C20 H20B 109.4 . . ?
C18 C20 H20B 109.4 . . ?
H20A C20 H20B 108.0 . . ?
N4 C21 C22 114.2(3) . . ?
N4 C21 H21A 108.7 . . ?
C22 C21 H21A 108.7 . . ?
N4 C21 H21B 108.7 . . ?
C22 C21 H21B 108.7 . . ?
H21A C21 H21B 107.6 . . ?
N5 C22 C23 121.9(3) . . ?
N5 C22 C21 116.1(3) . . ?
C23 C22 C21 121.8(3) . . ?
C24 C23 C22 119.0(3) . . ?
C24 C23 H23 120.5 . . ?
C22 C23 H23 120.5 . . ?
C23 C24 C25 119.6(3) . . ?
C23 C24 H24 120.2 . . ?
C25 C24 H24 120.2 . . ?
C24 C25 C26 118.6(3) . . ?
C24 C25 H25 120.7 . . ?
C26 C25 H25 120.7 . . ?
N5 C26 C25 122.4(3) . . ?
N5 C26 H26 118.8 . . ?
C25 C26 H26 118.8 . . ?
N4 C27 C28 111.7(3) . . ?
N4 C27 H27A 109.3 . . ?
C28 C27 H27A 109.3 . . ?
N4 C27 H27B 109.3 . . ?
C28 C27 H27B 109.3 . . ?
H27A C27 H27B 107.9 . . ?
N6 C28 C29 122.2(3) . . ?
N6 C28 C27 116.0(3) . . ?
C29 C28 C27 121.8(3) . . ?
C28 C29 C30 119.2(3) . . ?
C28 C29 H29 120.4 . . ?
C30 C29 H29 120.4 . . ?
C31 C30 C29 118.8(3) . . ?
C31 C30 H30 120.6 . . ?
C29 C30 H30 120.6 . . ?
C30 C31 C32 119.2(3) . . ?
C30 C31 H31 120.4 . . ?
C32 C31 H31 120.4 . . ?
N6 C32 C31 122.5(3) . . ?
N6 C32 H32 118.7 . . ?
C31 C32 H32 118.7 . . ?
CT7 CT1 CT4 95.3(7) . . ?
CT7 CT1 CT6 102.9(6) . . ?
CT4 CT1 CT6 119.2(6) . . ?
CT7 CT1 C16 111.3(5) . . ?
CT4 CT1 C16 113.4(5) . . ?
CT6 CT1 C16 112.5(4) . . ?
CT7 CT1 CT3 119.8(7) . . ?
CT4 CT1 CT3 107.9(6) . . ?
C16 CT1 CT3 108.6(5) . . ?
CT7 CT1 CT5 111.0(7) . . ?
CT6 CT1 CT5 108.7(6) . . ?
C16 CT1 CT5 110.2(5) . . ?
CT3 CT1 CT5 94.7(6) . . ?
CT4 CT1 CT2 106.0(7) . . ?
CT6 CT1 CT2 98.4(6) . . ?
C16 CT1 CT2 104.8(5) . . ?
CT3 CT1 CT2 116.3(6) . . ?
CT5 CT1 CT2 121.8(7) . . ?
CT1 CT2 HT2A 109.5 . . ?
CT1 CT2 HT2B 109.5 . . ?
HT2A CT2 HT2B 109.5 . . ?
CT1 CT2 HT2C 109.5 . . ?
HT2A CT2 HT2C 109.5 . . ?
HT2B CT2 HT2C 109.5 . . ?
CT1 CT3 HT3A 109.5 . . ?
CT1 CT3 HT3B 109.5 . . ?
HT3A CT3 HT3B 109.5 . . ?
CT1 CT3 HT3C 109.5 . . ?
HT3A CT3 HT3C 109.5 . . ?
HT3B CT3 HT3C 109.5 . . ?
CT1 CT4 HT4A 109.5 . . ?
CT1 CT4 HT4B 109.5 . . ?
HT4A CT4 HT4B 109.5 . . ?
CT1 CT4 HT4C 109.5 . . ?
HT4A CT4 HT4C 109.5 . . ?
HT4B CT4 HT4C 109.5 . . ?
CT1 CT5 HT5A 109.5 . . ?
CT1 CT5 HT5B 109.5 . . ?
HT5A CT5 HT5B 109.5 . . ?
CT1 CT5 HT5C 109.5 . . ?
HT5A CT5 HT5C 109.5 . . ?
HT5B CT5 HT5C 109.5 . . ?
CT1 CT6 HT6A 109.5 . . ?
CT1 CT6 HT6B 109.5 . . ?
HT6A CT6 HT6B 109.5 . . ?
CT1 CT6 HT6C 109.5 . . ?
HT6A CT6 HT6C 109.5 . . ?
HT6B CT6 HT6C 109.5 . . ?
CT1 CT7 HT7A 109.5 . . ?
CT1 CT7 HT7B 109.5 . . ?
HT7A CT7 HT7B 109.5 . . ?
CT1 CT7 HT7C 109.5 . . ?
HT7A CT7 HT7C 109.5 . . ?
HT7B CT7 HT7C 109.5 . . ?
HW31 OW3 HW32 99.0 . . ?
O4 Cl1 O3 110.06(16) . . ?
O4 Cl1 O1 111.40(16) . . ?
O3 Cl1 O1 108.07(17) . . ?
O4 Cl1 O2 109.44(15) . . ?
O3 Cl1 O2 108.94(17) . . ?
O1 Cl1 O2 108.87(15) . . ?
Cl1 O1 Mn1 113.89(15) . . ?
Cl1 O2 Mn2 129.30(16) . . ?
O8 Cl2 O9 110.5(2) . . ?
O8 Cl2 O7 109.64(18) . . ?
O9 Cl2 O7 109.32(19) . . ?
O8 Cl2 O6 110.58(19) . . ?
O9 Cl2 O6 108.33(17) . . ?
O7 Cl2 O6 108.44(18) . . ?
O12 Cl3 O13A 136.3(4) . . ?
O12 Cl3 O11 115.3(4) . . ?
O13A Cl3 O11 56.7(5) . . ?
O12 Cl3 O10 110.5(3) . . ?
O13A Cl3 O10 112.7(3) . . ?
O11 Cl3 O10 107.5(3) . . ?
O12 Cl3 O11A 57.4(5) . . ?
O13A Cl3 O11A 111.5(6) . . ?
O11 Cl3 O11A 61.1(5) . . ?
O10 Cl3 O11A 110.4(4) . . ?
O12 Cl3 O13 110.6(4) . . ?
O13A Cl3 O13 50.3(5) . . ?
O11 Cl3 O13 106.5(4) . . ?
O10 Cl3 O13 105.9(3) . . ?
O11A Cl3 O13 143.6(4) . . ?
O12 Cl3 O12A 46.9(4) . . ?
O13A Cl3 O12A 109.6(5) . . ?
O11 Cl3 O12A 142.3(3) . . ?
O10 Cl3 O12A 110.1(3) . . ?
O11A Cl3 O12A 102.0(5) . . ?
O13 Cl3 O12A 65.9(4) . . ?
O13A O11 Cl3 59.5(4) . . ?
O13A O11 O11A 113.3(6) . . ?
Cl3 O11 O11A 60.4(4) . . ?
O12 O11A Cl3 57.6(4) . . ?
O12 O11A O11 113.1(6) . . ?
Cl3 O11A O11 58.5(4) . . ?
O12A O12 O11A 132.0(7) . . ?
O12A O12 Cl3 71.4(4) . . ?
O11A O12 Cl3 64.9(5) . . ?
O12 O12A Cl3 61.7(4) . . ?
O12 O12A O13 116.3(6) . . ?
Cl3 O12A O13 57.1(3) . . ?
O13A O13 Cl3 61.0(4) . . ?
O13A O13 O12A 111.1(6) . . ?
Cl3 O13 O12A 57.0(3) . . ?
O13 O13A O11 131.8(7) . . ?
O13 O13A Cl3 68.7(4) . . ?
O11 O13A Cl3 63.8(4) . . ?

loop_
_geom_bond_atom_site_label_1
_geom_bond_atom_site_label_2
_geom_bond_distance
_geom_bond_site_symmetry_2
_geom_bond_publ_flag
Mn1 O5 2.103(2) . ?
Mn1 OW1 2.156(3) . ?
Mn1 N1 2.184(3) . ?
Mn1 N3 2.187(3) . ?
Mn1 N2 2.351(3) . ?
Mn1 O1 2.651(3) . ?
Mn2 O5 2.113(2) . ?
Mn2 OW2 2.123(3) . ?
Mn2 N6 2.239(3) . ?
Mn2 N5 2.249(3) . ?
Mn2 N4 2.295(3) . ?
Mn2 O2 2.334(2) . ?
OW1 HW11 0.88(5) . ?
OW1 HW12 0.81(5) . ?
OW2 HW21 0.94(5) . ?
OW2 HW22 0.79(5) . ?
N1 C5 1.339(4) . ?
N1 C1 1.351(5) . ?
N2 C7 1.477(4) . ?
N2 C6 1.485(4) . ?
N2 C13 1.490(4) . ?
N3 C8 1.345(5) . ?
N3 C12 1.354(5) . ?
N4 C27 1.473(4) . ?
N4 C21 1.484(4) . ?
N4 C20 1.487(4) . ?
N5 C26 1.349(4) . ?
N5 C22 1.351(5) . ?
N6 C32 1.350(5) . ?
N6 C28 1.356(4) . ?
O5 C19 1.357(4) . ?
C1 C2 1.379(5) . ?
C1 H1 0.9500 . ?
C2 C3 1.369(6) . ?
C2 H2 0.9500 . ?
C3 C4 1.393(5) . ?
C3 H3 0.9500 . ?
C4 C5 1.389(5) . ?
C4 H4 0.9500 . ?
C5 C6 1.512(5) . ?
C6 H6A 0.9900 . ?
C6 H6B 0.9900 . ?
C7 C8 1.512(5) . ?
C7 H7A 0.9900 . ?
C7 H7B 0.9900 . ?
C8 C9 1.392(5) . ?
C9 C10 1.369(6) . ?
C9 H9 0.9500 . ?
C10 C11 1.388(6) . ?
C10 H10 0.9500 . ?
C11 C12 1.369(5) . ?
C11 H11 0.9500 . ?
C12 H12 0.9500 . ?
C13 C14 1.512(5) . ?
C13 H13A 0.9900 . ?
C13 H13B 0.9900 . ?
C14 C15 1.391(5) . ?
C14 C19 1.402(5) . ?
C15 C16 1.392(5) . ?
C15 H15 0.9500 . ?
C16 C17 1.399(5) . ?
C16 CT1 1.538(5) . ?
C17 C18 1.394(5) . ?
C17 H17 0.9500 . ?
C18 C19 1.401(5) . ?
C18 C20 1.509(5) . ?
C20 H20A 0.9900 . ?
C20 H20B 0.9900 . ?
C21 C22 1.509(5) . ?
C21 H21A 0.9900 . ?
C21 H21B 0.9900 . ?
C22 C23 1.385(5) . ?
C23 C24 1.380(5) . ?
C23 H23 0.9500 . ?
C24 C25 1.382(5) . ?
C24 H24 0.9500 . ?
C25 C26 1.383(5) . ?
C25 H25 0.9500 . ?
C26 H26 0.9500 . ?
C27 C28 1.507(5) . ?
C27 H27A 0.9900 . ?
C27 H27B 0.9900 . ?
C28 C29 1.385(5) . ?
C29 C30 1.393(5) . ?
C29 H29 0.9500 . ?
C30 C31 1.383(5) . ?
C30 H30 0.9500 . ?
C31 C32 1.386(5) . ?
C31 H31 0.9500 . ?
C32 H32 0.9500 . ?
CT1 CT7 1.432(12) . ?
CT1 CT4 1.519(10) . ?
CT1 CT6 1.527(9) . ?
CT1 CT3 1.551(10) . ?
CT1 CT5 1.558(11) . ?
CT1 CT2 1.659(13) . ?
CT2 HT2A 0.9800 . ?
CT2 HT2B 0.9800 . ?
CT2 HT2C 0.9800 . ?
CT3 HT3A 0.9800 . ?
CT3 HT3B 0.9800 . ?
CT3 HT3C 0.9800 . ?
CT4 HT4A 0.9800 . ?
CT4 HT4B 0.9800 . ?
CT4 HT4C 0.9800 . ?
CT5 HT5A 0.9800 . ?
CT5 HT5B 0.9800 . ?
CT5 HT5C 0.9800 . ?
CT6 HT6A 0.9800 . ?
CT6 HT6B 0.9800 . ?
CT6 HT6C 0.9800 . ?
CT7 HT7A 0.9800 . ?
CT7 HT7B 0.9800 . ?
CT7 HT7C 0.9800 . ?
OW3 HW31 0.9574 . ?
OW3 HW32 0.97(4) . ?
Cl1 O4 1.419(3) . ?
Cl1 O3 1.442(3) . ?
Cl1 O1 1.449(3) . ?
Cl1 O2 1.455(3) . ?
Cl2 O8 1.418(3) . ?
Cl2 O9 1.431(3) . ?
Cl2 O7 1.439(3) . ?
Cl2 O6 1.445(3) . ?
Cl3 O12 1.358(5) . ?
Cl3 O13A 1.371(6) . ?
Cl3 O11 1.428(5) . ?
Cl3 O10 1.444(3) . ?
Cl3 O11A 1.456(7) . ?
Cl3 O13 1.461(5) . ?
Cl3 O12A 1.460(6) . ?
O11 O13A 1.330(11) . ?
O11 O11A 1.466(12) . ?
O11A O12 1.354(11) . ?
O12 O12A 1.125(9) . ?
O12A O13 1.589(9) . ?
O13 O13A 1.205(10) . ?
